data_4325348
loop_
_publ_author_name
'Dafa Chen'
'Annegret Ahrens-Botzong'
'Volker Sch\"unemann'
'Rosario Scopelliti'
'Xile Hu'

_publ_section_title
;
 Synthesis and Characterization of a Series of Model Complexes of the
 Active Site of [Fe]-Hydrogenase (Hmd)
;
_journal_name_full 'Inorganic Chemistry'
_journal_page_first 5249
_journal_page_last 5257
_journal_paper_doi 10.1021/ic200580z
_journal_volume 50
_journal_year 2011
_chemical_formula_moiety 'C26 H21 Fe I N O3 P S, 0.5(C H2 Cl2), 0.5(C H2 Cl2) '
_chemical_formula_sum 'C27 H23 Cl2 Fe I N O3 P S'
_chemical_formula_weight 726.14
_chemical_name_systematic
; 
 ? 
;
_space_group_IT_number 2
_symmetry_cell_setting triclinic
_symmetry_space_group_name_Hall '-P 1'
_symmetry_space_group_name_H-M 'P -1'
_atom_sites_solution_hydrogens geom
_atom_sites_solution_primary direct
_atom_sites_solution_secondary difmap
_audit_creation_method SHELXL-97
_cell_angle_alpha 109.470(17)
_cell_angle_beta 92.157(15)
_cell_angle_gamma 107.654(14)
_cell_formula_units_Z 2
_cell_length_a 8.7114(15)
_cell_length_b 14.042(3)
_cell_length_c 15.126(3)
_cell_measurement_temperature 100(2)
_cell_volume 1642.4(6)
_computing_cell_refinement 'Bruker XSCANS'
_computing_data_collection 'Bruker XSCANS'
_computing_data_reduction 'Bruker SHELXTL'
_computing_molecular_graphics 'Bruker SHELXTL'
_computing_publication_material 'Bruker SHELXTL'
_computing_structure_refinement 'Bruker SHELXTL'
_computing_structure_solution 'Bruker SHELXTL'
_diffrn_ambient_temperature 100(2)
_diffrn_measured_fraction_theta_full 0.994
_diffrn_measured_fraction_theta_max 0.994
_diffrn_measurement_device_type 'Bruker P4'
_diffrn_measurement_method '\w scans'
_diffrn_radiation_monochromator graphite
_diffrn_radiation_source 'fine-focus sealed tube'
_diffrn_radiation_type MoK\a
_diffrn_radiation_wavelength 0.71073
_diffrn_reflns_av_R_equivalents 0.0854
_diffrn_reflns_av_sigmaI/netI 0.0784
_diffrn_reflns_limit_h_max 10
_diffrn_reflns_limit_h_min -10
_diffrn_reflns_limit_k_max 16
_diffrn_reflns_limit_k_min -16
_diffrn_reflns_limit_l_max 17
_diffrn_reflns_limit_l_min -17
_diffrn_reflns_number 23989
_diffrn_reflns_theta_full 25.00
_diffrn_reflns_theta_max 25.00
_diffrn_reflns_theta_min 3.06
_exptl_absorpt_coefficient_mu 1.700
_exptl_absorpt_correction_type none
_exptl_crystal_colour red
_exptl_crystal_density_diffrn 1.468
_exptl_crystal_description block
_exptl_crystal_F_000 720
_exptl_crystal_size_max 0.29
_exptl_crystal_size_mid 0.27
_exptl_crystal_size_min 0.25
_refine_diff_density_max 1.395
_refine_diff_density_min -0.632
_refine_diff_density_rms 0.187
_refine_ls_extinction_method none
_refine_ls_goodness_of_fit_ref 1.323
_refine_ls_hydrogen_treatment constr
_refine_ls_matrix_type full
_refine_ls_number_parameters 364
_refine_ls_number_reflns 5759
_refine_ls_number_restraints 0
_refine_ls_restrained_S_all 1.323
_refine_ls_R_factor_all 0.1148
_refine_ls_R_factor_gt 0.0807
_refine_ls_shift/su_max 0.000
_refine_ls_shift/su_mean 0.000
_refine_ls_structure_factor_coef Fsqd
_refine_ls_weighting_details 'calc w=1/[\s^2^(Fo^2^)+(0.0489P)^2^+15.6181P] where P=(Fo^2^+2Fc^2^)/3'
_refine_ls_weighting_scheme calc
_refine_ls_wR_factor_gt 0.1879
_refine_ls_wR_factor_ref 0.2017
_reflns_number_gt 4259
_reflns_number_total 5759
_reflns_threshold_expression >2sigma(I)
_cod_data_source_file ic200580z_si_002_7.cif
_cod_data_source_block cdf597b
_cod_original_cell_volume 1642.4(5)
_cod_original_sg_symbol_H-M 'P -1 '
_cod_database_code 4325348

loop_
_symmetry_equiv_pos_as_xyz
'x, y, z'
'-x, -y, -z'

loop_
_atom_site_label
_atom_site_type_symbol
_atom_site_fract_x
_atom_site_fract_y
_atom_site_fract_z
_atom_site_U_iso_or_equiv
_atom_site_adp_type
_atom_site_occupancy
_atom_site_symmetry_multiplicity
_atom_site_calc_flag
_atom_site_refinement_flags
I1 I 0.94006(8) 0.11596(6) 0.93828(5) 0.0313(2) Uani 1 1 d .
Fe1 Fe 0.77964(16) 0.19622(12) 0.84331(10) 0.0261(4) Uani 1 1 d .
P1 P 0.6572(3) 0.2596(2) 0.75257(19) 0.0285(6) Uani 1 1 d .
S1 S 0.7278(3) 0.0449(2) 0.70222(19) 0.0334(6) Uani 1 1 d .
O3 O 0.4947(8) 0.1568(6) 0.9791(5) 0.0304(17) Uani 1 1 d .
O1 O 0.7839(9) 0.3627(7) 1.0255(5) 0.0404(19) Uani 1 1 d .
O2 O 1.1025(9) 0.3329(7) 0.8340(6) 0.043(2) Uani 1 1 d .
N1 N 0.5737(9) 0.0817(7) 0.8412(6) 0.0271(19) Uani 1 1 d .
C4 C 0.6487(18) 0.5976(11) 0.9312(10) 0.052(3) Uani 1 1 d .
H4A H 0.6499 0.6669 0.9698 0.063 Uiso 1 1 calc R
C8 C 0.3263(12) 0.1567(8) 0.7533(7) 0.027(2) Uani 1 1 d .
H8A H 0.3503 0.1947 0.8199 0.032 Uiso 1 1 calc R
C19 C 0.4615(12) 0.0688(8) 0.8989(7) 0.027(2) Uani 1 1 d .
C24 C 0.3960(12) 0.1462(9) 1.0535(7) 0.031(2) Uani 1 1 d .
H24A H 0.4352 0.2128 1.1091 0.047 Uiso 1 1 calc R
H24B H 0.4047 0.0867 1.0711 0.047 Uiso 1 1 calc R
H24C H 0.2818 0.1319 1.0300 0.047 Uiso 1 1 calc R
C26 C 0.9766(13) 0.2788(9) 0.8353(7) 0.030(2) Uani 1 1 d .
C7 C 0.4477(12) 0.1724(9) 0.6972(7) 0.030(2) Uani 1 1 d .
C20 C 0.3313(13) -0.0256(9) 0.8748(8) 0.034(3) Uani 1 1 d .
H20A H 0.2532 -0.0353 0.9160 0.040 Uiso 1 1 calc R
C1 C 0.6451(12) 0.3934(9) 0.8197(7) 0.032(2) Uani 1 1 d .
C10 C 0.1345(14) 0.0290(10) 0.6146(8) 0.042(3) Uani 1 1 d .
H10A H 0.0276 -0.0191 0.5864 0.051 Uiso 1 1 calc R
C23 C 0.5611(13) 0.0027(9) 0.7582(7) 0.032(2) Uani 1 1 d .
C9 C 0.1716(12) 0.0864(9) 0.7126(8) 0.032(2) Uani 1 1 d .
H9A H 0.0893 0.0768 0.7513 0.039 Uiso 1 1 calc R
C22 C 0.4314(13) -0.0941(9) 0.7276(8) 0.039(3) Uani 1 1 d .
H22A H 0.4217 -0.1489 0.6680 0.047 Uiso 1 1 calc R
C13 C 0.7584(14) 0.2843(10) 0.6523(8) 0.041(3) Uani 1 1 d .
C14 C 0.8820(16) 0.2448(11) 0.6198(9) 0.052(3) Uani 1 1 d .
H14A H 0.9186 0.2045 0.6500 0.063 Uiso 1 1 calc R
C18 C 0.7091(14) 0.3480(11) 0.6149(9) 0.047(3) Uani 1 1 d .
H18A H 0.6315 0.3804 0.6406 0.056 Uiso 1 1 calc R
C21 C 0.3188(13) -0.1065(10) 0.7872(9) 0.039(3) Uani 1 1 d .
H21A H 0.2296 -0.1717 0.7688 0.047 Uiso 1 1 calc R
C12 C 0.4116(14) 0.1156(11) 0.5981(8) 0.043(3) Uani 1 1 d .
H12A H 0.4927 0.1268 0.5589 0.052 Uiso 1 1 calc R
C25 C 0.7786(12) 0.2956(10) 0.9534(9) 0.033(3) Uani 1 1 d .
C3 C 0.7923(16) 0.5779(11) 0.9152(9) 0.052(3) Uani 1 1 d .
H3A H 0.8936 0.6340 0.9422 0.063 Uiso 1 1 calc R
C2 C 0.7896(15) 0.4758(10) 0.8595(9) 0.047(3) Uani 1 1 d .
H2A H 0.8895 0.4630 0.8489 0.057 Uiso 1 1 calc R
C15 C 0.9523(19) 0.2634(13) 0.5442(10) 0.065(4) Uani 1 1 d .
H15A H 1.0334 0.2332 0.5211 0.078 Uiso 1 1 calc R
C11 C 0.2570(14) 0.0437(12) 0.5594(8) 0.052(4) Uani 1 1 d .
H11A H 0.2336 0.0032 0.4931 0.063 Uiso 1 1 calc R
C6 C 0.5010(14) 0.4140(10) 0.8340(11) 0.050(3) Uani 1 1 d .
H6A H 0.3998 0.3585 0.8050 0.060 Uiso 1 1 calc R
C5 C 0.5033(19) 0.5157(12) 0.8907(12) 0.066(4) Uani 1 1 d .
H5A H 0.4034 0.5286 0.9015 0.079 Uiso 1 1 calc R
C16 C 0.907(2) 0.3238(15) 0.5033(10) 0.080(5) Uani 1 1 d .
H16A H 0.9598 0.3394 0.4536 0.096 Uiso 1 1 calc R
C17 C 0.7820(19) 0.3641(15) 0.5330(11) 0.075(5) Uani 1 1 d .
H17A H 0.7444 0.4018 0.5002 0.091 Uiso 1 1 calc R
Cl1 Cl -0.2988(6) 0.7564(4) 0.5951(3) 0.0292(11) Uani 0.50 1 d P
Cl2 Cl -0.1524(6) 0.7298(5) 0.7607(4) 0.0368(13) Uani 0.50 1 d P
C27 C -0.162(2) 0.8129(16) 0.7045(13) 0.022(4) Uani 0.50 1 d P
H27A H -0.0513 0.8453 0.6920 0.027 Uiso 0.50 1 calc PR
H27B H -0.1934 0.8717 0.7482 0.027 Uiso 0.50 1 calc PR
Cl3 Cl 0.1615(11) 0.5803(6) 0.7209(5) 0.064(2) Uani 0.50 1 d P
Cl4 Cl 0.3799(10) 0.4795(8) 0.6061(7) 0.080(3) Uani 0.50 1 d P
C28 C 0.408(3) 0.5781(19) 0.6819(18) 0.064(10) Uani 0.50 1 d P
H28A H 0.4600 0.6391 0.6619 0.077 Uiso 0.50 1 calc PR
H28B H 0.4794 0.5832 0.7368 0.077 Uiso 0.50 1 calc PR

loop_
_atom_site_aniso_label
_atom_site_aniso_U_11
_atom_site_aniso_U_22
_atom_site_aniso_U_33
_atom_site_aniso_U_23
_atom_site_aniso_U_13
_atom_site_aniso_U_12
I1 0.0244(4) 0.0389(5) 0.0318(4) 0.0141(3) 0.0047(3) 0.0111(3)
Fe1 0.0189(7) 0.0334(9) 0.0234(8) 0.0075(7) 0.0049(6) 0.0080(7)
P1 0.0216(13) 0.0380(17) 0.0234(14) 0.0103(13) 0.0041(11) 0.0075(12)
S1 0.0276(14) 0.0400(17) 0.0272(14) 0.0060(13) 0.0064(11) 0.0103(13)
O3 0.026(4) 0.038(5) 0.028(4) 0.012(4) 0.008(3) 0.011(3)
O1 0.036(4) 0.048(5) 0.029(4) 0.002(4) 0.004(3) 0.016(4)
O2 0.022(4) 0.049(5) 0.054(5) 0.017(4) 0.009(4) 0.008(4)
N1 0.020(4) 0.031(5) 0.026(5) 0.009(4) 0.004(4) 0.005(4)
C4 0.069(10) 0.041(8) 0.060(9) 0.027(7) 0.012(7) 0.026(7)
C8 0.027(5) 0.030(6) 0.026(5) 0.009(5) 0.003(4) 0.013(5)
C19 0.022(5) 0.029(6) 0.028(6) 0.013(5) 0.001(4) 0.004(5)
C24 0.024(5) 0.042(7) 0.034(6) 0.017(5) 0.011(5) 0.016(5)
C26 0.025(6) 0.035(7) 0.030(6) 0.006(5) 0.004(4) 0.015(5)
C7 0.023(5) 0.036(7) 0.027(6) 0.013(5) -0.005(4) 0.006(5)
C20 0.027(6) 0.036(7) 0.042(7) 0.019(6) 0.009(5) 0.011(5)
C1 0.028(6) 0.041(7) 0.029(6) 0.015(5) 0.000(5) 0.012(5)
C10 0.033(6) 0.051(8) 0.031(6) 0.004(6) -0.007(5) 0.011(6)
C23 0.036(6) 0.040(7) 0.029(6) 0.016(5) 0.007(5) 0.021(5)
C9 0.020(5) 0.037(7) 0.036(6) 0.013(5) 0.004(5) 0.006(5)
C22 0.028(6) 0.034(7) 0.040(7) 0.004(5) 0.002(5) 0.001(5)
C13 0.036(6) 0.050(8) 0.029(6) 0.014(6) 0.011(5) 0.005(6)
C14 0.054(8) 0.054(9) 0.035(7) 0.007(6) 0.017(6) 0.008(7)
C18 0.035(6) 0.075(10) 0.038(7) 0.033(7) 0.000(5) 0.016(6)
C21 0.024(6) 0.039(7) 0.049(7) 0.015(6) -0.001(5) 0.004(5)
C12 0.031(6) 0.066(9) 0.028(6) 0.015(6) 0.009(5) 0.012(6)
C25 0.019(5) 0.038(7) 0.047(7) 0.020(6) 0.004(5) 0.010(5)
C3 0.047(8) 0.042(8) 0.052(8) 0.001(6) -0.022(6) 0.014(6)
C2 0.033(7) 0.046(8) 0.052(8) 0.003(6) -0.005(6) 0.014(6)
C15 0.072(10) 0.075(11) 0.044(8) 0.019(8) 0.029(8) 0.018(9)
C11 0.035(7) 0.078(10) 0.023(6) 0.005(6) -0.002(5) 0.005(7)
C6 0.026(6) 0.039(8) 0.090(11) 0.030(8) 0.009(6) 0.010(6)
C5 0.059(9) 0.048(9) 0.111(13) 0.036(9) 0.035(9) 0.034(8)
C16 0.089(13) 0.104(15) 0.036(8) 0.021(9) 0.035(8) 0.017(11)
C17 0.066(10) 0.099(14) 0.053(10) 0.042(10) -0.006(8) 0.003(10)
Cl1 0.029(3) 0.036(3) 0.022(2) 0.006(2) 0.011(2) 0.013(2)
Cl2 0.036(3) 0.044(3) 0.047(3) 0.033(3) 0.010(3) 0.018(3)
C27 0.020(9) 0.029(12) 0.026(11) 0.011(9) 0.003(8) 0.017(9)
Cl3 0.111(6) 0.046(4) 0.039(4) 0.019(3) 0.025(4) 0.026(4)
Cl4 0.068(5) 0.100(7) 0.090(6) 0.044(6) 0.005(5) 0.044(5)
C28 0.078(18) 0.033(14) 0.051(16) 0.039(13) -0.067(14) -0.041(13)

loop_
_atom_type_symbol
_atom_type_description
_atom_type_scat_dispersion_real
_atom_type_scat_dispersion_imag
_atom_type_scat_source
C C 0.0033 0.0016 'International Tables Vol C Tables 4.2.6.8 and 6.1.1.4'
H H 0.0000 0.0000 'International Tables Vol C Tables 4.2.6.8 and 6.1.1.4'
N N 0.0061 0.0033 'International Tables Vol C Tables 4.2.6.8 and 6.1.1.4'
O O 0.0106 0.0060 'International Tables Vol C Tables 4.2.6.8 and 6.1.1.4'
P P 0.1023 0.0942 'International Tables Vol C Tables 4.2.6.8 and 6.1.1.4'
S S 0.1246 0.1234 'International Tables Vol C Tables 4.2.6.8 and 6.1.1.4'
Cl Cl 0.1484 0.1585 'International Tables Vol C Tables 4.2.6.8 and 6.1.1.4'
Fe Fe 0.3463 0.8444 'International Tables Vol C Tables 4.2.6.8 and 6.1.1.4'
I I -0.4742 1.8119 'International Tables Vol C Tables 4.2.6.8 and 6.1.1.4'

loop_
_geom_angle_atom_site_label_1
_geom_angle_atom_site_label_2
_geom_angle_atom_site_label_3
_geom_angle
C25 Fe1 C26 90.3(5)
C25 Fe1 N1 98.1(4)
C26 Fe1 N1 169.6(4)
C25 Fe1 P1 95.3(3)
C26 Fe1 P1 91.0(3)
N1 Fe1 P1 94.2(3)
C25 Fe1 S1 168.2(3)
C26 Fe1 S1 101.5(4)
N1 Fe1 S1 70.2(3)
P1 Fe1 S1 84.56(11)
C25 Fe1 I1 89.0(3)
C26 Fe1 I1 86.1(3)
N1 Fe1 I1 88.0(2)
P1 Fe1 I1 174.86(9)
S1 Fe1 I1 91.84(9)
C7 P1 C1 106.3(5)
C7 P1 C13 104.3(5)
C1 P1 C13 101.4(5)
C7 P1 Fe1 113.6(3)
C1 P1 Fe1 112.8(3)
C13 P1 Fe1 117.1(4)
C23 S1 Fe1 78.4(4)
C19 O3 C24 116.7(8)
C23 N1 C19 120.6(9)
C23 N1 Fe1 102.7(7)
C19 N1 Fe1 136.7(7)
C5 C4 C3 119.1(13)
C9 C8 C7 120.3(10)
N1 C19 O3 112.0(8)
N1 C19 C20 121.1(10)
O3 C19 C20 126.9(9)
O2 C26 Fe1 177.3(10)
C8 C7 C12 119.7(10)
C8 C7 P1 120.1(8)
C12 C7 P1 120.1(8)
C19 C20 C21 117.5(10)
C2 C1 C6 118.7(11)
C2 C1 P1 117.2(8)
C6 C1 P1 124.2(9)
C11 C10 C9 118.7(11)
N1 C23 C22 121.9(10)
N1 C23 S1 108.7(8)
C22 C23 S1 129.4(9)
C8 C9 C10 120.6(10)
C21 C22 C23 116.9(11)
C18 C13 C14 121.5(11)
C18 C13 P1 115.9(9)
C14 C13 P1 122.6(10)
C15 C14 C13 120.9(14)
C13 C18 C17 116.5(13)
C22 C21 C20 121.9(11)
C11 C12 C7 119.0(10)
O1 C25 Fe1 177.5(10)
C4 C3 C2 120.1(13)
C1 C2 C3 121.2(11)
C16 C15 C14 120.3(15)
C12 C11 C10 121.7(11)
C1 C6 C5 120.3(12)
C4 C5 C6 120.6(13)
C15 C16 C17 120.7(14)
C16 C17 C18 119.8(14)
Cl2 C27 Cl1 117.0(12)
Cl4 C28 Cl3 106.4(12)

loop_
_geom_bond_atom_site_label_1
_geom_bond_atom_site_label_2
_geom_bond_distance
I1 Fe1 2.6777(16)
Fe1 C25 1.784(13)
Fe1 C26 1.790(11)
Fe1 N1 2.005(8)
Fe1 P1 2.257(3)
Fe1 S1 2.365(3)
P1 C7 1.838(10)
P1 C1 1.851(12)
P1 C13 1.861(11)
S1 C23 1.756(11)
O3 C19 1.356(12)
O3 C24 1.461(11)
O1 C25 1.167(13)
O2 C26 1.134(12)
N1 C23 1.344(14)
N1 C19 1.346(12)
C4 C5 1.37(2)
C4 C3 1.375(18)
C8 C9 1.376(14)
C8 C7 1.392(14)
C19 C20 1.383(15)
C7 C12 1.413(15)
C20 C21 1.403(16)
C1 C2 1.371(16)
C1 C6 1.380(15)
C10 C11 1.388(16)
C10 C9 1.400(15)
C23 C22 1.396(15)
C22 C21 1.369(16)
C13 C18 1.363(17)
C13 C14 1.388(17)
C14 C15 1.381(18)
C18 C17 1.465(19)
C12 C11 1.378(16)
C3 C2 1.392(17)
C15 C16 1.34(2)
C6 C5 1.393(19)
C16 C17 1.39(2)
Cl1 C27 1.786(19)
Cl2 C27 1.674(18)
Cl3 C28 2.25(3)
Cl4 C28 1.42(3)
